data_4506865
loop_
_publ_author_name
'Nath, Naba K.'
'Nangia, Ashwini'

_publ_section_title
;
 Isomorphous Crystals by Chloro--Methyl Exchange in Polymorphic Fuchsones
;
_journal_issue 11
_journal_name_full 'Crystal Growth &amp; Design'
_journal_page_first 5411
_journal_paper_doi 10.1021/cg3010097
_journal_volume 12
_journal_year 2012
_chemical_formula_sum 'C23 H16 Cl2 O2'
_chemical_formula_weight 395.26
_chemical_name_systematic
; 
 ? 
;
_space_group_IT_number 2
_symmetry_cell_setting triclinic
_symmetry_space_group_name_Hall '-P 1'
_symmetry_space_group_name_H-M 'P -1'
_atom_sites_solution_hydrogens geom
_atom_sites_solution_primary direct
_atom_sites_solution_secondary difmap
_audit_creation_method SHELXL-97
_cell_angle_alpha 102.963(5)
_cell_angle_beta 102.420(5)
_cell_angle_gamma 92.363(5)
_cell_formula_units_Z 2
_cell_length_a 7.222(2)
_cell_length_b 12.034(4)
_cell_length_c 12.859(4)
_cell_measurement_reflns_used 2031
_cell_measurement_temperature 273(2)
_cell_measurement_theta_max 21.37
_cell_measurement_theta_min 2.69
_cell_volume 1058.9(6)
_computing_cell_refinement 'Bruker SMART'
_computing_data_collection 'Bruker SMART'
_computing_data_reduction 'Bruker SAINT'
_computing_molecular_graphics 'Bruker SHELXTL'
_computing_publication_material 'Bruker SHELXTL'
_computing_structure_refinement 'SHELXL-97 (Sheldrick, 1997)'
_computing_structure_solution 'SHELXS-97 (Sheldrick, 1990)'
_diffrn_ambient_temperature 273(2)
_diffrn_measured_fraction_theta_full 0.993
_diffrn_measured_fraction_theta_max 0.993
_diffrn_measurement_device_type 'CCD area detector'
_diffrn_measurement_method 'phi and omega scans'
_diffrn_radiation_monochromator graphite
_diffrn_radiation_source 'fine-focus sealed tube'
_diffrn_radiation_type MoK\a
_diffrn_radiation_wavelength 0.71073
_diffrn_reflns_av_R_equivalents 0.0368
_diffrn_reflns_av_sigmaI/netI 0.0532
_diffrn_reflns_limit_h_max 8
_diffrn_reflns_limit_h_min -8
_diffrn_reflns_limit_k_max 14
_diffrn_reflns_limit_k_min -14
_diffrn_reflns_limit_l_max 15
_diffrn_reflns_limit_l_min -15
_diffrn_reflns_number 10898
_diffrn_reflns_theta_full 26.08
_diffrn_reflns_theta_max 26.08
_diffrn_reflns_theta_min 1.67
_exptl_absorpt_coefficient_mu 0.320
_exptl_absorpt_correction_T_max 0.9810
_exptl_absorpt_correction_T_min 0.8667
_exptl_absorpt_correction_type multi-scan
_exptl_absorpt_process_details SADABS
_exptl_crystal_colour red
_exptl_crystal_density_diffrn 1.240
_exptl_crystal_density_method 'not measured'
_exptl_crystal_description plate
_exptl_crystal_F_000 408
_exptl_crystal_size_max 0.46
_exptl_crystal_size_mid 0.26
_exptl_crystal_size_min 0.06
_refine_diff_density_max 0.314
_refine_diff_density_min -0.170
_refine_diff_density_rms 0.052
_refine_ls_extinction_method none
_refine_ls_goodness_of_fit_ref 0.979
_refine_ls_hydrogen_treatment constr
_refine_ls_matrix_type full
_refine_ls_number_parameters 246
_refine_ls_number_reflns 4157
_refine_ls_number_restraints 0
_refine_ls_restrained_S_all 0.979
_refine_ls_R_factor_all 0.0976
_refine_ls_R_factor_gt 0.0540
_refine_ls_shift/su_max 0.016
_refine_ls_shift/su_mean 0.000
_refine_ls_structure_factor_coef Fsqd
_refine_ls_weighting_details 'calc w=1/[\s^2^(Fo^2^)+(0.1013P)^2^+0.0000P] where P=(Fo^2^+2Fc^2^)/3'
_refine_ls_weighting_scheme calc
_refine_ls_wR_factor_gt 0.1489
_refine_ls_wR_factor_ref 0.1730
_reflns_number_gt 2518
_reflns_number_total 4157
_reflns_threshold_expression >2sigma(I)
_cod_data_source_file cg3010097_si_001.cif
_cod_data_source_block CMF-d
_cod_depositor_comments
;
The following automatic conversions were performed:

'_symmetry_cell_setting' value 'Triclinic' changed to 'triclinic'
according to /home/saulius/struct/CIF-dictionaries/cif_core.dic
dictionary named 'cif_core.dic' version 2.4.2 from 2011-04-26.

Automatic conversion script
Id: cif_fix_values 1891 2012-01-12 08:04:46Z andrius 
;
_cod_original_sg_symbol_H-M 'P-1   '
_cod_database_code 4506865

loop_
_symmetry_equiv_pos_as_xyz
'x, y, z'
'-x, -y, -z'

loop_
_atom_site_label
_atom_site_type_symbol
_atom_site_fract_x
_atom_site_fract_y
_atom_site_fract_z
_atom_site_U_iso_or_equiv
_atom_site_adp_type
_atom_site_occupancy
_atom_site_symmetry_multiplicity
_atom_site_calc_flag
_atom_site_refinement_flags
C1 C 0.7169(4) 0.4287(2) 0.5142(2) 0.0489(7) Uani 1 1 d .
C2 C 0.7706(4) 0.5311(2) 0.4810(2) 0.0459(7) Uani 1 1 d .
C3 C 0.7977(4) 0.6366(2) 0.5481(2) 0.0454(6) Uani 1 1 d .
H3 H 0.8344 0.6986 0.5226 0.054 Uiso 1 1 calc R
C4 C 0.7711(4) 0.6558(2) 0.6584(2) 0.0437(6) Uani 1 1 d .
C5 C 0.7141(4) 0.5570(2) 0.6925(2) 0.0460(7) Uani 1 1 d .
H5 H 0.6912 0.5661 0.7622 0.055 Uiso 1 1 calc R
C6 C 0.6926(4) 0.4512(2) 0.6265(2) 0.0488(7) Uani 1 1 d .
C7 C 0.7942(4) 0.7647(2) 0.7254(2) 0.0451(6) Uani 1 1 d .
C8 C 0.8950(4) 0.8604(2) 0.7017(2) 0.0487(7) Uani 1 1 d .
C9 C 1.0679(4) 0.8496(3) 0.6717(2) 0.0568(8) Uani 1 1 d .
H9 H 1.1235 0.7809 0.6681 0.068 Uiso 1 1 calc R
C10 C 1.1577(5) 0.9411(3) 0.6472(3) 0.0730(10) Uani 1 1 d .
H10 H 1.2732 0.9322 0.6268 0.088 Uiso 1 1 calc R
C11 C 1.0823(7) 1.0444(3) 0.6520(3) 0.0840(12) Uani 1 1 d .
C12 C 0.9133(7) 1.0545(3) 0.6841(3) 0.0877(12) Uani 1 1 d .
H12 H 0.8597 1.1239 0.6888 0.105 Uiso 1 1 calc R
C13 C 0.8201(5) 0.9659(3) 0.7097(3) 0.0681(9) Uani 1 1 d .
H13 H 0.7068 0.9765 0.7324 0.082 Uiso 1 1 calc R
C14 C 0.7122(4) 0.7910(2) 0.8232(2) 0.0469(7) Uani 1 1 d .
C15 C 0.5269(4) 0.7542(2) 0.8167(2) 0.0579(8) Uani 1 1 d .
H15 H 0.4536 0.7099 0.7507 0.069 Uiso 1 1 calc R
C16 C 0.4474(5) 0.7820(3) 0.9070(3) 0.0679(9) Uani 1 1 d .
H16 H 0.3207 0.7574 0.9004 0.082 Uiso 1 1 calc R
C17 C 0.5539(5) 0.8458(3) 1.0068(3) 0.0671(9) Uani 1 1 d .
C18 C 0.7402(5) 0.8827(3) 1.0132(3) 0.0691(9) Uani 1 1 d .
H18 H 0.8142 0.9255 1.0797 0.083 Uiso 1 1 calc R
C19 C 0.8191(5) 0.8572(2) 0.9229(2) 0.0611(8) Uani 1 1 d .
H19 H 0.9442 0.8844 0.9286 0.073 Uiso 1 1 calc R
C21 C 0.4651(6) 0.8752(4) 1.1049(3) 0.0979(13) Uani 1 1 d .
H21A H 0.5199 0.8338 1.1579 0.147 Uiso 1 1 calc R
H21B H 0.3303 0.8544 1.0817 0.147 Uiso 1 1 calc R
H21C H 0.4890 0.9560 1.1373 0.147 Uiso 1 1 calc R
C20 C 1.1811(8) 1.1441(4) 0.6253(4) 0.136(2) Uani 1 1 d .
H20A H 1.2657 1.1892 0.6908 0.204 Uiso 1 1 calc R
H20B H 1.0878 1.1907 0.5967 0.204 Uiso 1 1 calc R
H20C H 1.2527 1.1158 0.5717 0.204 Uiso 1 1 calc R
Cl1 Cl 0.79604(10) 0.51145(7) 0.34788(6) 0.0603(3) Uani 1 1 d .
Cl2 Cl 0.63465(13) 0.33256(6) 0.67135(7) 0.0729(3) Uani 1 1 d .
O1 O 0.6930(3) 0.33247(16) 0.45302(18) 0.0682(6) Uani 1 1 d .
C23 C 0.0204(19) 0.5909(10) 0.9630(12) 0.237(5) Uani 1 1 d .
O23 O -0.106(4) 0.5846(15) 1.0523(12) 0.553(15) Uani 1 1 d .
C22 C 0.153(2) 0.5240(15) 0.9764(16) 0.339(10) Uani 1 1 d .

loop_
_atom_site_aniso_label
_atom_site_aniso_U_11
_atom_site_aniso_U_22
_atom_site_aniso_U_33
_atom_site_aniso_U_23
_atom_site_aniso_U_13
_atom_site_aniso_U_12
C1 0.0429(15) 0.0422(16) 0.0555(18) -0.0025(13) 0.0118(13) 0.0097(12)
C2 0.0430(15) 0.0493(16) 0.0441(15) 0.0035(13) 0.0141(12) 0.0089(12)
C3 0.0473(15) 0.0404(15) 0.0481(16) 0.0055(12) 0.0154(13) 0.0054(12)
C4 0.0464(15) 0.0398(14) 0.0443(15) 0.0046(12) 0.0143(12) 0.0063(12)
C5 0.0501(16) 0.0448(15) 0.0455(16) 0.0087(13) 0.0175(13) 0.0097(12)
C6 0.0485(16) 0.0384(14) 0.0606(18) 0.0092(13) 0.0173(14) 0.0060(12)
C7 0.0495(16) 0.0404(14) 0.0435(15) 0.0041(12) 0.0119(12) 0.0099(12)
C8 0.0656(18) 0.0371(14) 0.0400(15) 0.0019(12) 0.0128(13) 0.0047(13)
C9 0.0612(19) 0.0516(17) 0.0550(18) 0.0068(14) 0.0155(15) -0.0018(14)
C10 0.073(2) 0.078(2) 0.061(2) 0.0100(18) 0.0123(17) -0.0209(19)
C11 0.122(3) 0.062(2) 0.056(2) 0.0162(18) 0.001(2) -0.032(2)
C12 0.140(4) 0.0420(19) 0.077(3) 0.0142(17) 0.016(3) 0.010(2)
C13 0.094(2) 0.0437(17) 0.069(2) 0.0076(16) 0.0277(18) 0.0183(17)
C14 0.0597(18) 0.0393(14) 0.0402(15) 0.0024(12) 0.0153(13) 0.0072(13)
C15 0.063(2) 0.0576(18) 0.0464(17) -0.0044(14) 0.0155(15) 0.0080(15)
C16 0.065(2) 0.076(2) 0.063(2) 0.0041(18) 0.0269(17) 0.0115(17)
C17 0.094(3) 0.061(2) 0.0481(19) 0.0030(16) 0.0302(18) 0.0183(18)
C18 0.092(3) 0.064(2) 0.0409(17) -0.0051(15) 0.0141(17) -0.0022(18)
C19 0.071(2) 0.0540(18) 0.0536(19) 0.0035(15) 0.0151(16) -0.0004(15)
C21 0.127(3) 0.113(3) 0.058(2) 0.004(2) 0.045(2) 0.023(3)
C20 0.194(5) 0.101(3) 0.100(3) 0.048(3) -0.002(3) -0.073(4)
Cl1 0.0605(5) 0.0698(5) 0.0461(4) -0.0024(4) 0.0193(3) 0.0064(4)
Cl2 0.0919(6) 0.0442(4) 0.0902(7) 0.0210(4) 0.0321(5) 0.0070(4)
O1 0.0810(15) 0.0426(12) 0.0715(14) -0.0113(10) 0.0231(12) 0.0046(10)
C23 0.294(12) 0.143(7) 0.283(13) 0.127(9) 0.005(9) 0.033(8)
O23 1.07(5) 0.315(17) 0.338(14) 0.110(13) 0.202(19) 0.34(2)
C22 0.375(17) 0.192(11) 0.54(3) 0.199(17) 0.174(17) 0.102(12)

loop_
_atom_type_symbol
_atom_type_description
_atom_type_scat_dispersion_real
_atom_type_scat_dispersion_imag
_atom_type_scat_source
C C 0.0033 0.0016 'International Tables Vol C Tables 4.2.6.8 and 6.1.1.4'
H H 0.0000 0.0000 'International Tables Vol C Tables 4.2.6.8 and 6.1.1.4'
O O 0.0106 0.0060 'International Tables Vol C Tables 4.2.6.8 and 6.1.1.4'
Cl Cl 0.1484 0.1585 'International Tables Vol C Tables 4.2.6.8 and 6.1.1.4'

loop_
_geom_angle_atom_site_label_1
_geom_angle_atom_site_label_2
_geom_angle_atom_site_label_3
_geom_angle
_geom_angle_site_symmetry_1
_geom_angle_site_symmetry_3
O1 C1 C2 123.1(3) . .
O1 C1 C6 123.1(3) . .
C2 C1 C6 113.8(2) . .
C3 C2 C1 123.2(3) . .
C3 C2 Cl1 120.5(2) . .
C1 C2 Cl1 116.4(2) . .
C2 C3 C4 121.6(3) . .
C2 C3 H3 119.2 . .
C4 C3 H3 119.2 . .
C7 C4 C5 122.4(2) . .
C7 C4 C3 121.0(2) . .
C5 C4 C3 116.5(2) . .
C6 C5 C4 121.8(3) . .
C6 C5 H5 119.1 . .
C4 C5 H5 119.1 . .
C5 C6 C1 123.1(3) . .
C5 C6 Cl2 121.1(2) . .
C1 C6 Cl2 115.8(2) . .
C4 C7 C8 121.9(2) . .
C4 C7 C14 121.4(2) . .
C8 C7 C14 116.6(2) . .
C9 C8 C13 118.1(3) . .
C9 C8 C7 121.3(2) . .
C13 C8 C7 120.6(3) . .
C10 C9 C8 119.9(3) . .
C10 C9 H9 120.0 . .
C8 C9 H9 120.0 . .
C11 C10 C9 122.3(3) . .
C11 C10 H10 118.8 . .
C9 C10 H10 118.8 . .
C10 C11 C12 117.0(3) . .
C10 C11 C20 122.1(5) . .
C12 C11 C20 120.9(4) . .
C11 C12 C13 122.5(3) . .
C11 C12 H12 118.7 . .
C13 C12 H12 118.7 . .
C12 C13 C8 120.1(3) . .
C12 C13 H13 120.0 . .
C8 C13 H13 120.0 . .
C15 C14 C19 118.5(3) . .
C15 C14 C7 120.7(2) . .
C19 C14 C7 120.8(3) . .
C14 C15 C16 120.9(3) . .
C14 C15 H15 119.5 . .
C16 C15 H15 119.5 . .
C17 C16 C15 120.9(3) . .
C17 C16 H16 119.6 . .
C15 C16 H16 119.6 . .
C18 C17 C16 118.1(3) . .
C18 C17 C21 121.6(3) . .
C16 C17 C21 120.3(3) . .
C17 C18 C19 121.3(3) . .
C17 C18 H18 119.4 . .
C19 C18 H18 119.4 . .
C18 C19 C14 120.3(3) . .
C18 C19 H19 119.8 . .
C14 C19 H19 119.8 . .
C17 C21 H21A 109.5 . .
C17 C21 H21B 109.5 . .
H21A C21 H21B 109.5 . .
C17 C21 H21C 109.5 . .
H21A C21 H21C 109.5 . .
H21B C21 H21C 109.5 . .
C11 C20 H20A 109.5 . .
C11 C20 H20B 109.5 . .
H20A C20 H20B 109.5 . .
C11 C20 H20C 109.5 . .
H20A C20 H20C 109.5 . .
H20B C20 H20C 109.5 . .
C22 C23 O23 107.6(10) . .
C22 O23 C23 97.6(13) 2_567 .
C23 C22 O23 118.1(19) . 2_567

loop_
_geom_bond_atom_site_label_1
_geom_bond_atom_site_label_2
_geom_bond_distance
_geom_bond_site_symmetry_2
C1 O1 1.227(3) .
C1 C2 1.455(4) .
C1 C6 1.458(4) .
C2 C3 1.345(4) .
C2 Cl1 1.726(3) .
C3 C4 1.441(4) .
C3 H3 0.9300 .
C4 C7 1.379(4) .
C4 C5 1.431(4) .
C5 C6 1.344(4) .
C5 H5 0.9300 .
C6 Cl2 1.724(3) .
C7 C8 1.461(4) .
C7 C14 1.480(3) .
C8 C9 1.386(4) .
C8 C13 1.391(4) .
C9 C10 1.385(4) .
C9 H9 0.9300 .
C10 C11 1.372(5) .
C10 H10 0.9300 .
C11 C12 1.372(6) .
C11 C20 1.512(5) .
C12 C13 1.375(5) .
C12 H12 0.9300 .
C13 H13 0.9300 .
C14 C15 1.371(4) .
C14 C19 1.392(4) .
C15 C16 1.386(4) .
C15 H15 0.9300 .
C16 C17 1.383(4) .
C16 H16 0.9300 .
C17 C18 1.379(5) .
C17 C21 1.514(4) .
C18 C19 1.381(4) .
C18 H18 0.9300 .
C19 H19 0.9300 .
C21 H21A 0.9600 .
C21 H21B 0.9600 .
C21 H21C 0.9600 .
C20 H20A 0.9600 .
C20 H20B 0.9600 .
C20 H20C 0.9600 .
C23 C22 1.282(16) .
C23 O23 1.624(18) .
O23 C22 1.286(18) 2_567
C22 O23 1.286(18) 2_567
